data_7111713
loop_
_publ_author_name
'Song, Wei-Chao'
'Pan, Qinhe'
'Song, Peng-Chao'
'Zhao, Qiang'
'Zeng, Yong-Fei'
'Hu, Tong-Liang'
'Bu, Xian-He'

_publ_section_title
;
 Two unprecedented 10-connected bct topological metal--organic frameworks
 constructed from cadmium clusters
;
_journal_issue 27
_journal_name_full 'Chemical Communications'
_journal_page_first 4890
_journal_page_last 4892
_journal_paper_doi 10.1039/c0cc00530d
_journal_volume 46
_journal_year 2010
_chemical_formula_sum 'C10 H8 Cd2 N8 O5'
_chemical_formula_weight 545.06
_chemical_name_systematic
;
?
;
_space_group_IT_number 14
_symmetry_cell_setting monoclinic
_symmetry_space_group_name_Hall '-P 2ybc'
_symmetry_space_group_name_H-M 'P 1 21/c 1'
_atom_sites_solution_hydrogens geom
_atom_sites_solution_primary direct
_atom_sites_solution_secondary difmap
_audit_creation_method SHELXL-97
_cell_angle_alpha 90.00
_cell_angle_beta 132.835(18)
_cell_angle_gamma 90.00
_cell_formula_units_Z 4
_cell_length_a 9.2973(19)
_cell_length_b 15.745(3)
_cell_length_c 13.608(4)
_cell_measurement_reflns_used 14536
_cell_measurement_temperature 293.1
_cell_measurement_theta_max 27.5
_cell_measurement_theta_min 3.0
_cell_volume 1460.8(7)
_computing_cell_refinement PROCESS-AUTO
_computing_data_collection PROCESS-AUTO
_computing_data_reduction CrystalStructure
_computing_publication_material 'CrystalStructure 3.7.0'
_computing_structure_refinement SHELXL
_computing_structure_solution DirectMethod
_diffrn_ambient_temperature 293(2)
_diffrn_measured_fraction_theta_full 0.999
_diffrn_measured_fraction_theta_max 0.999
_diffrn_measurement_device_type SCX-MINI
_diffrn_measurement_method multi-scan
_diffrn_radiation_monochromator graphite
_diffrn_radiation_source 'fine-focus sealed tube'
_diffrn_radiation_type MoK\a
_diffrn_radiation_wavelength 0.71073
_diffrn_reflns_av_R_equivalents 0.0352
_diffrn_reflns_av_sigmaI/netI 0.0270
_diffrn_reflns_limit_h_max 12
_diffrn_reflns_limit_h_min -12
_diffrn_reflns_limit_k_max 20
_diffrn_reflns_limit_k_min -20
_diffrn_reflns_limit_l_max 17
_diffrn_reflns_limit_l_min -17
_diffrn_reflns_number 15287
_diffrn_reflns_theta_full 27.48
_diffrn_reflns_theta_max 27.48
_diffrn_reflns_theta_min 3.00
_exptl_absorpt_coefficient_mu 2.957
_exptl_absorpt_correction_T_max 0.7368
_exptl_absorpt_correction_T_min 0.6823
_exptl_absorpt_correction_type multi-scan
_exptl_absorpt_process_details SADABS
_exptl_crystal_colour colorless
_exptl_crystal_density_diffrn 2.478
_exptl_crystal_density_method 'not measured'
_exptl_crystal_description block
_exptl_crystal_F_000 1040
_exptl_crystal_size_max 0.14
_exptl_crystal_size_mid 0.12
_exptl_crystal_size_min 0.11
_refine_diff_density_max 0.527
_refine_diff_density_min -0.655
_refine_diff_density_rms 0.119
_refine_ls_extinction_method none
_refine_ls_goodness_of_fit_ref 1.102
_refine_ls_hydrogen_treatment constr
_refine_ls_matrix_type full
_refine_ls_number_parameters 226
_refine_ls_number_reflns 3336
_refine_ls_number_restraints 0
_refine_ls_restrained_S_all 1.102
_refine_ls_R_factor_all 0.0423
_refine_ls_R_factor_gt 0.0346
_refine_ls_shift/su_max 0.001
_refine_ls_shift/su_mean 0.000
_refine_ls_structure_factor_coef Fsqd
_refine_ls_weighting_details 'calc w=1/[\s^2^(Fo^2^)+(0.0107P)^2^+8.3497P] where P=(Fo^2^+2Fc^2^)/3'
_refine_ls_weighting_scheme calc
_refine_ls_wR_factor_gt 0.0616
_refine_ls_wR_factor_ref 0.0638
_reflns_number_gt 2994
_reflns_number_total 3336
_reflns_threshold_expression >2sigma(I)
_cod_data_source_file C0CC00530Dsup1.cif
_cod_data_source_block 1
_cod_depositor_comments
;
The following automatic conversions were performed:

'_symmetry_cell_setting' value 'Monoclinic' changed to 'monoclinic'
according to /home/saulius/struct/CIF-dictionaries/cif_core.dic
dictionary named 'cif_core.dic' version 2.4.2 from 2011-04-26.

Automatic conversion script
Id: cif_fix_values 1891 2012-01-12 08:04:46Z andrius 
;
_cod_original_cell_volume 1460.8(6)
_cod_original_sg_symbol_H-M P21/c
_cod_database_code 7111713

loop_
_symmetry_equiv_pos_as_xyz
'x, y, z'
'-x, y+1/2, -z+1/2'
'-x, -y, -z'
'x, -y-1/2, z-1/2'

loop_
_atom_site_label
_atom_site_type_symbol
_atom_site_fract_x
_atom_site_fract_y
_atom_site_fract_z
_atom_site_U_iso_or_equiv
_atom_site_adp_type
_atom_site_occupancy
_atom_site_symmetry_multiplicity
_atom_site_calc_flag
_atom_site_refinement_flags
Cd1 Cd 0.99659(4) 0.72662(2) 0.09655(3) 0.01566(8) Uani 1 1 d .
Cd2 Cd 1.27101(5) 0.55937(2) 0.38189(3) 0.01833(9) Uani 1 1 d .
C1 C 0.7396(6) 0.4810(3) -0.0016(4) 0.0189(9) Uani 1 1 d .
C2 C 0.6360(7) 0.4212(3) 0.0050(5) 0.0256(11) Uani 1 1 d .
H2A H 0.6884 0.4003 0.0876 0.031 Uiso 1 1 calc R
C3 C 0.4552(8) 0.3929(4) -0.1112(5) 0.0343(13) Uani 1 1 d .
H3A H 0.3858 0.3532 -0.1067 0.041 Uiso 1 1 calc R
C4 C 0.3774(7) 0.4235(3) -0.2343(5) 0.0279(11) Uani 1 1 d .
H4A H 0.2538 0.4058 -0.3120 0.034 Uiso 1 1 calc R
C5 C 0.4834(7) 0.4810(3) -0.2424(4) 0.0198(9) Uani 1 1 d .
C6 C 0.6642(6) 0.5090(3) -0.1260(4) 0.0195(9) Uani 1 1 d .
H6A H 0.7361 0.5468 -0.1307 0.023 Uiso 1 1 calc R
C7 C 0.9295(6) 0.5152(3) 0.1235(4) 0.0186(9) Uani 1 1 d .
C8 C 0.4039(7) 0.5111(3) -0.3755(5) 0.0236(10) Uani 1 1 d .
C9 C 0.9256(7) 0.7872(3) 0.3067(5) 0.0256(10) Uani 1 1 d .
H9A H 0.8394 0.8321 0.2565 0.031 Uiso 1 1 calc R
C10 C 1.4926(7) 0.7702(3) 0.3123(5) 0.0263(10) Uani 1 1 d .
H10A H 1.4799 0.8150 0.2624 0.032 Uiso 1 1 calc R
N1 N 0.9880(6) 0.7348(3) 0.2657(4) 0.0219(8) Uani 1 1 d .
N2 N 1.1070(6) 0.6798(3) 0.3671(4) 0.0274(9) Uani 1 1 d .
N3 N 1.1190(7) 0.6981(3) 0.4653(4) 0.0339(11) Uani 1 1 d .
N4 N 1.0034(6) 0.7665(3) 0.4294(4) 0.0273(9) Uani 1 1 d .
N5 N 1.3465(5) 0.7193(3) 0.2710(4) 0.0229(8) Uani 1 1 d .
N6 N 1.4301(6) 0.6637(3) 0.3718(4) 0.0231(8) Uani 1 1 d .
N7 N 1.6157(5) 0.6808(3) 0.4693(4) 0.0254(9) Uani 1 1 d .
N8 N 1.6584(6) 0.7490(3) 0.4335(4) 0.0245(9) Uani 1 1 d .
O1 O 1.0130(5) 0.4767(2) 0.2326(3) 0.0283(8) Uani 1 1 d .
O2 O 1.0039(5) 0.5811(2) 0.1202(3) 0.0241(7) Uani 1 1 d .
O3 O 0.5228(5) 0.5367(2) -0.3865(3) 0.0253(7) Uani 1 1 d .
O4 O 0.2227(5) 0.5106(2) -0.4731(3) 0.0343(9) Uani 1 1 d .
O1W O 1.0725(5) 0.8728(2) 0.1370(4) 0.0293(8) Uani 1 1 d .
H1WA H 1.0352 0.8935 0.1743 0.044 Uiso 1 1 d R
H1WB H 1.0604 0.8926 0.0735 0.044 Uiso 1 1 d R

loop_
_atom_site_aniso_label
_atom_site_aniso_U_11
_atom_site_aniso_U_22
_atom_site_aniso_U_33
_atom_site_aniso_U_23
_atom_site_aniso_U_13
_atom_site_aniso_U_12
Cd1 0.01422(15) 0.01978(17) 0.01254(15) 0.00255(12) 0.00892(13) 0.00167(12)
Cd2 0.01564(15) 0.02116(17) 0.01213(15) 0.00166(13) 0.00704(13) -0.00077(13)
C1 0.015(2) 0.022(2) 0.012(2) 0.0005(17) 0.0063(18) 0.0003(18)
C2 0.026(2) 0.030(3) 0.016(2) 0.0038(19) 0.012(2) -0.005(2)
C3 0.030(3) 0.043(3) 0.023(3) -0.003(2) 0.015(2) -0.017(2)
C4 0.024(2) 0.036(3) 0.017(2) -0.003(2) 0.011(2) -0.008(2)
C5 0.019(2) 0.024(2) 0.015(2) 0.0023(18) 0.0111(19) 0.0025(19)
C6 0.018(2) 0.022(2) 0.018(2) 0.0016(18) 0.0121(19) 0.0004(18)
C7 0.017(2) 0.020(2) 0.017(2) -0.0009(18) 0.0109(19) -0.0001(18)
C8 0.031(3) 0.017(2) 0.019(2) -0.0001(18) 0.015(2) 0.003(2)
C9 0.030(3) 0.025(3) 0.025(2) -0.001(2) 0.020(2) 0.002(2)
C10 0.021(2) 0.025(2) 0.027(3) 0.003(2) 0.014(2) -0.005(2)
N1 0.028(2) 0.026(2) 0.0175(19) 0.0016(16) 0.0175(17) 0.0027(17)
N2 0.034(2) 0.034(2) 0.022(2) 0.0054(18) 0.022(2) 0.0112(19)
N3 0.044(3) 0.043(3) 0.025(2) 0.008(2) 0.027(2) 0.013(2)
N4 0.030(2) 0.034(2) 0.025(2) -0.0067(18) 0.021(2) -0.0018(19)
N5 0.0174(19) 0.023(2) 0.0203(19) 0.0074(16) 0.0096(17) 0.0020(16)
N6 0.0178(19) 0.022(2) 0.023(2) 0.0019(16) 0.0110(17) 0.0000(16)
N7 0.0156(19) 0.029(2) 0.021(2) 0.0001(17) 0.0083(17) -0.0037(17)
N8 0.0174(19) 0.026(2) 0.024(2) -0.0003(16) 0.0115(18) -0.0052(16)
O1 0.0250(18) 0.0316(19) 0.0152(16) 0.0031(14) 0.0086(14) -0.0079(15)
O2 0.0233(17) 0.0195(17) 0.0246(17) -0.0006(13) 0.0144(15) -0.0042(13)
O3 0.0304(19) 0.0286(18) 0.0194(17) 0.0066(14) 0.0179(16) 0.0059(15)
O4 0.0276(19) 0.043(2) 0.0154(17) 0.0052(16) 0.0078(16) -0.0033(17)
O1W 0.038(2) 0.0220(18) 0.039(2) 0.0007(15) 0.0303(18) 0.0033(15)

loop_
_atom_type_symbol
_atom_type_description
_atom_type_scat_dispersion_real
_atom_type_scat_dispersion_imag
_atom_type_scat_source
C C 0.0033 0.0016 'International Tables Vol C Tables 4.2.6.8 and 6.1.1.4'
H H 0.0000 0.0000 'International Tables Vol C Tables 4.2.6.8 and 6.1.1.4'
Cd Cd -0.8075 1.2024 'International Tables Vol C Tables 4.2.6.8 and 6.1.1.4'
N N 0.0061 0.0033 'International Tables Vol C Tables 4.2.6.8 and 6.1.1.4'
O O 0.0106 0.0060 'International Tables Vol C Tables 4.2.6.8 and 6.1.1.4'

loop_
_geom_angle_atom_site_label_1
_geom_angle_atom_site_label_2
_geom_angle_atom_site_label_3
_geom_angle
_geom_angle_site_symmetry_1
_geom_angle_site_symmetry_3
O2 Cd1 N4 99.49(14) . 4_575
O2 Cd1 N8 100.86(13) . 4_475
N4 Cd1 N8 88.71(15) 4_575 4_475
O2 Cd1 O1W 163.69(12) . .
N4 Cd1 O1W 88.85(14) 4_575 .
N8 Cd1 O1W 93.27(13) 4_475 .
O2 Cd1 N1 86.31(13) . .
N4 Cd1 N1 174.19(15) 4_575 .
N8 Cd1 N1 90.06(14) 4_475 .
O1W Cd1 N1 85.55(13) . .
O2 Cd1 N5 85.54(12) . .
N4 Cd1 N5 92.87(14) 4_575 .
N8 Cd1 N5 173.07(14) 4_475 .
O1W Cd1 N5 80.03(13) . .
N1 Cd1 N5 87.70(14) . .
O1 Cd2 N6 135.11(13) . .
O1 Cd2 O3 127.50(12) . 1_656
N6 Cd2 O3 95.48(13) . 1_656
O1 Cd2 N2 99.20(15) . .
N6 Cd2 N2 79.83(15) . .
O3 Cd2 N2 103.54(13) 1_656 .
O1 Cd2 O3 90.07(13) . 3_765
N6 Cd2 O3 85.18(13) . 3_765
O3 Cd2 O3 79.62(12) 1_656 3_765
N2 Cd2 O3 164.90(13) . 3_765
O1 Cd2 O4 82.94(12) . 1_656
N6 Cd2 O4 139.85(13) . 1_656
O3 Cd2 O4 55.03(12) 1_656 1_656
N2 Cd2 O4 81.78(14) . 1_656
O3 Cd2 O4 111.37(12) 3_765 1_656
O1 Cd2 O2 53.22(11) . .
N6 Cd2 O2 83.04(12) . .
O3 Cd2 O2 176.27(11) 1_656 .
N2 Cd2 O2 79.60(12) . .
O3 Cd2 O2 96.82(11) 3_765 .
O4 Cd2 O2 127.93(11) 1_656 .
O1 Cd2 C8 105.18(13) . 1_656
N6 Cd2 C8 119.70(14) . 1_656
O3 Cd2 C8 27.84(13) 1_656 1_656
N2 Cd2 C8 93.54(14) . 1_656
O3 Cd2 C8 95.51(13) 3_765 1_656
O4 Cd2 C8 27.21(13) 1_656 1_656
O2 Cd2 C8 154.98(13) . 1_656
O1 Cd2 Cd2 113.07(10) . 3_866
N6 Cd2 Cd2 90.34(10) . 3_866
O3 Cd2 Cd2 40.43(8) 1_656 3_866
N2 Cd2 Cd2 141.90(10) . 3_866
O3 Cd2 Cd2 39.19(8) 3_765 3_866
O4 Cd2 Cd2 82.65(9) 1_656 3_866
O2 Cd2 Cd2 136.00(8) . 3_866
C8 Cd2 Cd2 59.68(11) 1_656 3_866
C6 C1 C2 119.6(4) . .
C6 C1 C7 120.0(4) . .
C2 C1 C7 120.3(4) . .
C3 C2 C1 120.0(4) . .
C3 C2 H2A 120.0 . .
C1 C2 H2A 120.0 . .
C2 C3 C4 120.1(5) . .
C2 C3 H3A 119.9 . .
C4 C3 H3A 119.9 . .
C3 C4 C5 120.4(4) . .
C3 C4 H4A 119.8 . .
C5 C4 H4A 119.8 . .
C6 C5 C4 119.3(4) . .
C6 C5 C8 120.2(4) . .
C4 C5 C8 120.5(4) . .
C5 C6 C1 120.5(4) . .
C5 C6 H6A 119.7 . .
C1 C6 H6A 119.7 . .
O2 C7 O1 121.3(4) . .
O2 C7 C1 120.6(4) . .
O1 C7 C1 118.2(4) . .
O4 C8 O3 121.8(4) . .
O4 C8 C5 119.0(4) . .
O3 C8 C5 119.2(4) . .
O4 C8 Cd2 62.8(3) . 1_454
O3 C8 Cd2 59.1(2) . 1_454
C5 C8 Cd2 176.8(3) . 1_454
N1 C9 N4 110.8(4) . .
N1 C9 H9A 124.6 . .
N4 C9 H9A 124.6 . .
N8 C10 N5 111.4(4) . .
N8 C10 H10A 124.3 . .
N5 C10 H10A 124.3 . .
C9 N1 N2 105.0(4) . .
C9 N1 Cd1 139.2(3) . .
N2 N1 Cd1 114.6(3) . .
N3 N2 N1 110.4(4) . .
N3 N2 Cd2 119.6(3) . .
N1 N2 Cd2 129.9(3) . .
N2 N3 N4 108.3(4) . .
C9 N4 N3 105.4(4) . .
C9 N4 Cd1 149.8(3) . 4_576
N3 N4 Cd1 103.1(3) . 4_576
C10 N5 N6 104.2(4) . .
C10 N5 Cd1 134.4(3) . .
N6 N5 Cd1 119.8(3) . .
N7 N6 N5 110.6(4) . .
N7 N6 Cd2 123.6(3) . .
N5 N6 Cd2 125.7(3) . .
N6 N7 N8 108.0(4) . .
C10 N8 N7 105.7(4) . .
C10 N8 Cd1 144.8(3) . 4_676
N7 N8 Cd1 109.0(3) . 4_676
C7 O1 Cd2 102.2(3) . .
C7 O2 Cd1 148.7(3) . .
C7 O2 Cd2 83.2(3) . .
Cd1 O2 Cd2 103.21(12) . .
C8 O3 Cd2 93.0(3) . 1_454
C8 O3 Cd2 122.4(3) . 3_765
Cd2 O3 Cd2 100.38(12) 1_454 3_765
C8 O4 Cd2 90.0(3) . 1_454
Cd1 O1W H1WA 109.5 . .
Cd1 O1W H1WB 107.9 . .
H1WA O1W H1WB 129.9 . .

loop_
_geom_bond_atom_site_label_1
_geom_bond_atom_site_label_2
_geom_bond_distance
_geom_bond_site_symmetry_2
Cd1 O2 2.309(3) .
Cd1 N4 2.320(4) 4_575
Cd1 N8 2.339(4) 4_475
Cd1 O1W 2.361(3) .
Cd1 N1 2.361(4) .
Cd1 N5 2.394(4) .
Cd2 O1 2.225(3) .
Cd2 N6 2.276(4) .
Cd2 O3 2.347(3) 1_656
Cd2 N2 2.354(4) .
Cd2 O3 2.409(3) 3_765
Cd2 O4 2.427(4) 1_656
Cd2 O2 2.634(3) .
Cd2 C8 2.730(5) 1_656
C1 C6 1.392(6) .
C1 C2 1.393(6) .
C1 C7 1.489(6) .
C2 C3 1.382(7) .
C2 H2A 0.9300 .
C3 C4 1.383(7) .
C3 H3A 0.9300 .
C4 C5 1.397(7) .
C4 H4A 0.9300 .
C5 C6 1.381(6) .
C5 C8 1.494(6) .
C6 H6A 0.9300 .
C7 O2 1.265(5) .
C7 O1 1.268(5) .
C8 O4 1.248(6) .
C8 O3 1.277(6) .
C8 Cd2 2.730(5) 1_454
C9 N1 1.328(6) .
C9 N4 1.332(6) .
C9 H9A 0.9300 .
C10 N8 1.323(6) .
C10 N5 1.329(6) .
C10 H10A 0.9300 .
N1 N2 1.343(5) .
N2 N3 1.296(5) .
N3 N4 1.357(6) .
N4 Cd1 2.320(4) 4_576
N5 N6 1.342(5) .
N6 N7 1.303(5) .
N7 N8 1.345(5) .
N8 Cd1 2.339(4) 4_676
O3 Cd2 2.347(3) 1_454
O3 Cd2 2.409(3) 3_765
O4 Cd2 2.427(4) 1_454
O1W H1WA 0.8499 .
O1W H1WB 0.8500 .

loop_
_geom_torsion_atom_site_label_1
_geom_torsion_atom_site_label_2
_geom_torsion_atom_site_label_3
_geom_torsion_atom_site_label_4
_geom_torsion
_geom_torsion_site_symmetry_1
_geom_torsion_site_symmetry_4
C6 C1 C2 C3 -2.9(8) . .
C7 C1 C2 C3 176.8(5) . .
C1 C2 C3 C4 0.3(9) . .
C2 C3 C4 C5 2.2(9) . .
C3 C4 C5 C6 -2.0(8) . .
C3 C4 C5 C8 177.1(5) . .
C4 C5 C6 C1 -0.6(7) . .
C8 C5 C6 C1 -179.7(4) . .
C2 C1 C6 C5 3.1(7) . .
C7 C1 C6 C5 -176.6(4) . .
C6 C1 C7 O2 14.4(7) . .
C2 C1 C7 O2 -165.3(4) . .
C6 C1 C7 O1 -166.0(4) . .
C2 C1 C7 O1 14.3(7) . .
C6 C5 C8 O4 -155.4(5) . .
C4 C5 C8 O4 25.5(7) . .
C6 C5 C8 O3 24.5(7) . .
C4 C5 C8 O3 -154.6(5) . .
C6 C5 C8 Cd2 82(6) . 1_454
C4 C5 C8 Cd2 -97(6) . 1_454
N4 C9 N1 N2 0.5(6) . .
N4 C9 N1 Cd1 -165.3(4) . .
O2 Cd1 N1 C9 -153.9(5) . .
N4 Cd1 N1 C9 24.7(17) 4_575 .
N8 Cd1 N1 C9 -53.0(5) 4_475 .
O1W Cd1 N1 C9 40.3(5) . .
N5 Cd1 N1 C9 120.4(5) . .
O2 Cd1 N1 N2 41.2(3) . .
N4 Cd1 N1 N2 -140.2(13) 4_575 .
N8 Cd1 N1 N2 142.1(3) 4_475 .
O1W Cd1 N1 N2 -124.6(3) . .
N5 Cd1 N1 N2 -44.5(3) . .
C9 N1 N2 N3 -0.9(6) . .
Cd1 N1 N2 N3 169.0(3) . .
C9 N1 N2 Cd2 176.0(3) . .
Cd1 N1 N2 Cd2 -14.2(5) . .
O1 Cd2 N2 N3 108.8(4) . .
N6 Cd2 N2 N3 -116.7(4) . .
O3 Cd2 N2 N3 -23.5(4) 1_656 .
O3 Cd2 N2 N3 -124.0(5) 3_765 .
O4 Cd2 N2 N3 27.4(4) 1_656 .
O2 Cd2 N2 N3 158.5(4) . .
C8 Cd2 N2 N3 2.8(4) 1_656 .
Cd2 Cd2 N2 N3 -39.4(5) 3_866 .
O1 Cd2 N2 N1 -67.7(4) . .
N6 Cd2 N2 N1 66.7(4) . .
O3 Cd2 N2 N1 159.9(4) 1_656 .
O3 Cd2 N2 N1 59.5(7) 3_765 .
O4 Cd2 N2 N1 -149.2(4) 1_656 .
O2 Cd2 N2 N1 -18.0(4) . .
C8 Cd2 N2 N1 -173.8(4) 1_656 .
Cd2 Cd2 N2 N1 144.0(3) 3_866 .
N1 N2 N3 N4 0.9(6) . .
Cd2 N2 N3 N4 -176.3(3) . .
N1 C9 N4 N3 0.0(6) . .
N1 C9 N4 Cd1 -160.6(5) . 4_576
N2 N3 N4 C9 -0.5(6) . .
N2 N3 N4 Cd1 169.6(3) . 4_576
N8 C10 N5 N6 -1.2(6) . .
N8 C10 N5 Cd1 163.9(3) . .
O2 Cd1 N5 C10 160.0(5) . .
N4 Cd1 N5 C10 60.7(5) 4_575 .
N8 Cd1 N5 C10 -42.3(14) 4_475 .
O1W Cd1 N5 C10 -27.7(5) . .
N1 Cd1 N5 C10 -113.5(5) . .
O2 Cd1 N5 N6 -36.8(3) . .
N4 Cd1 N5 N6 -136.1(4) 4_575 .
N8 Cd1 N5 N6 120.9(11) 4_475 .
O1W Cd1 N5 N6 135.6(4) . .
N1 Cd1 N5 N6 49.7(3) . .
C10 N5 N6 N7 0.9(5) . .
Cd1 N5 N6 N7 -166.9(3) . .
C10 N5 N6 Cd2 176.6(3) . .
Cd1 N5 N6 Cd2 8.8(5) . .
O1 Cd2 N6 N7 -151.9(3) . .
O3 Cd2 N6 N7 12.4(4) 1_656 .
N2 Cd2 N6 N7 115.3(4) . .
O3 Cd2 N6 N7 -66.6(4) 3_765 .
O4 Cd2 N6 N7 51.2(5) 1_656 .
O2 Cd2 N6 N7 -164.1(4) . .
C8 Cd2 N6 N7 27.0(4) 1_656 .
Cd2 Cd2 N6 N7 -27.7(4) 3_866 .
O1 Cd2 N6 N5 33.0(5) . .
O3 Cd2 N6 N5 -162.7(4) 1_656 .
N2 Cd2 N6 N5 -59.9(4) . .
O3 Cd2 N6 N5 118.2(4) 3_765 .
O4 Cd2 N6 N5 -123.9(4) 1_656 .
O2 Cd2 N6 N5 20.8(4) . .
C8 Cd2 N6 N5 -148.2(3) 1_656 .
Cd2 Cd2 N6 N5 157.1(4) 3_866 .
N5 N6 N7 N8 -0.3(5) . .
Cd2 N6 N7 N8 -176.1(3) . .
N5 C10 N8 N7 1.0(6) . .
N5 C10 N8 Cd1 171.0(4) . 4_676
N6 N7 N8 C10 -0.4(5) . .
N6 N7 N8 Cd1 -174.3(3) . 4_676
O2 C7 O1 Cd2 3.4(5) . .
C1 C7 O1 Cd2 -176.2(3) . .
N6 Cd2 O1 C7 -17.0(4) . .
O3 Cd2 O1 C7 -177.2(3) 1_656 .
N2 Cd2 O1 C7 67.8(3) . .
O3 Cd2 O1 C7 -100.2(3) 3_765 .
O4 Cd2 O1 C7 148.2(3) 1_656 .
O2 Cd2 O1 C7 -1.7(3) . .
C8 Cd2 O1 C7 164.1(3) 1_656 .
Cd2 Cd2 O1 C7 -132.9(3) 3_866 .
O1 C7 O2 Cd1 -107.1(6) . .
C1 C7 O2 Cd1 72.5(7) . .
O1 C7 O2 Cd2 -2.8(4) . .
C1 C7 O2 Cd2 176.8(4) . .
N4 Cd1 O2 C7 -127.5(6) 4_575 .
N8 Cd1 O2 C7 -37.0(6) 4_475 .
O1W Cd1 O2 C7 112.6(6) . .
N1 Cd1 O2 C7 52.4(6) . .
N5 Cd1 O2 C7 140.4(6) . .
N4 Cd1 O2 Cd2 133.80(14) 4_575 .
N8 Cd1 O2 Cd2 -135.70(13) 4_475 .
O1W Cd1 O2 Cd2 13.9(5) . .
N1 Cd1 O2 Cd2 -46.35(14) . .
N5 Cd1 O2 Cd2 41.63(13) . .
O1 Cd2 O2 C7 1.7(3) . .
N6 Cd2 O2 C7 171.0(3) . .
O3 Cd2 O2 C7 104.2(17) 1_656 .
N2 Cd2 O2 C7 -108.2(3) . .
O3 Cd2 O2 C7 86.7(3) 3_765 .
O4 Cd2 O2 C7 -37.3(3) 1_656 .
C8 Cd2 O2 C7 -32.3(4) 1_656 .
Cd2 Cd2 O2 C7 87.7(3) 3_866 .
O1 Cd2 O2 Cd1 150.57(19) . .
N6 Cd2 O2 Cd1 -40.20(14) . .
O3 Cd2 O2 Cd1 -106.9(17) 1_656 .
N2 Cd2 O2 Cd1 40.69(15) . .
O3 Cd2 O2 Cd1 -124.47(13) 3_765 .
O4 Cd2 O2 Cd1 111.58(15) 1_656 .
C8 Cd2 O2 Cd1 116.5(3) 1_656 .
Cd2 Cd2 O2 Cd1 -123.43(9) 3_866 .
O4 C8 O3 Cd2 -3.2(5) . 1_454
C5 C8 O3 Cd2 176.9(4) . 1_454
O4 C8 O3 Cd2 -107.5(5) . 3_765
C5 C8 O3 Cd2 72.5(5) . 3_765
Cd2 C8 O3 Cd2 -104.3(3) 1_454 3_765
O3 C8 O4 Cd2 3.1(5) . 1_454
C5 C8 O4 Cd2 -177.0(4) . 1_454
